data_2238589
loop_
_publ_author_name
'Zhong, Kai-Long'
'Duan, Cheng-Xian'

_publ_section_title
;
 Bis(1,10-phenanthroline-\k^2^<i>N</i>,<i>N</i>')(sulfato-\k^2^<i>O</i>,<i>O</i>')nickel(II)
 propane-1,2-diol monosolvate
;
_journal_coeditor_code ZQ2207
_journal_issue 9
_journal_name_full 'Acta Crystallographica Section E'
_journal_page_first m506
_journal_page_last m507
_journal_paper_doi 10.1107/S1600536813023027
_journal_volume 69
_journal_year 2013
_chemical_formula_iupac '[Ni (S O4) (C12 H8 N2)2], C3 H8 O2'
_chemical_formula_moiety 'C24 H16 N4 Ni O4 S, C3 H8 O2'
_chemical_formula_sum 'C27 H24 N4 Ni O6 S'
_chemical_formula_weight 591.27
_chemical_name_systematic
'Bis(1,10-phenanthroline-\k^2^<i>N</i>,<i>N</i>')(sulfato-\k^2^<i>O</i>,<i>O</i>')nickel(II) propane-1,2-diol monosolvate'
_space_group_IT_number 15
_symmetry_cell_setting monoclinic
_symmetry_space_group_name_Hall '-C 2yc'
_symmetry_space_group_name_H-M 'C 1 2/c 1'
_atom_sites_solution_hydrogens geom
_atom_sites_solution_primary direct
_atom_sites_solution_secondary difmap
_audit_creation_method SHELXL-97
_cell_angle_alpha 90.00
_cell_angle_beta 121.738(5)
_cell_angle_gamma 90.00
_cell_formula_units_Z 4
_cell_length_a 18.0277(10)
_cell_length_b 13.0448(5)
_cell_length_c 12.8070(5)
_cell_measurement_reflns_used 3439
_cell_measurement_temperature 223.15
_cell_measurement_theta_max 28.8
_cell_measurement_theta_min 3.6
_cell_volume 2561.4(2)
_computing_cell_refinement 'CrystalClear (Rigaku, 2007)'
_computing_data_collection 'CrystalClear (Rigaku, 2007)'
_computing_data_reduction 'CrystalClear (Rigaku, 2007)'
_computing_molecular_graphics 'XP in SHELXTL (Sheldrick, 2008)'
_computing_publication_material 'SHELXTL (Sheldrick, 2008)'
_computing_structure_refinement 'SHELXL97 (Sheldrick, 2008)'
_computing_structure_solution 'SHELXS97 (Sheldrick, 2008)'
_diffrn_ambient_temperature 223.15
_diffrn_detector_area_resol_mean 28.5714
_diffrn_measured_fraction_theta_full 0.997
_diffrn_measured_fraction_theta_max 0.997
_diffrn_measurement_device_type 'Rigaku Mercury CCD'
_diffrn_measurement_method '\w scans'
_diffrn_radiation_monochromator 'Graphite Monochromator'
_diffrn_radiation_source 'fine-focus sealed tube'
_diffrn_radiation_type MoK\a
_diffrn_radiation_wavelength 0.71073
_diffrn_reflns_av_R_equivalents 0.0309
_diffrn_reflns_av_sigmaI/netI 0.0322
_diffrn_reflns_limit_h_max 22
_diffrn_reflns_limit_h_min -21
_diffrn_reflns_limit_k_max 16
_diffrn_reflns_limit_k_min -16
_diffrn_reflns_limit_l_max 14
_diffrn_reflns_limit_l_min -16
_diffrn_reflns_number 7993
_diffrn_reflns_theta_full 26.36
_diffrn_reflns_theta_max 26.36
_diffrn_reflns_theta_min 3.12
_diffrn_standards_number 0
_exptl_absorpt_coefficient_mu 0.890
_exptl_absorpt_correction_T_max 1.000
_exptl_absorpt_correction_T_min 0.876
_exptl_absorpt_correction_type multi-scan
_exptl_absorpt_process_details '(<i>REQAB</i>; Jacobson, 1998)'
_exptl_crystal_colour Green
_exptl_crystal_density_diffrn 1.533
_exptl_crystal_density_method 'not measured'
_exptl_crystal_description block
_exptl_crystal_F_000 1224
_exptl_crystal_size_max 0.30
_exptl_crystal_size_mid 0.25
_exptl_crystal_size_min 0.15
_refine_diff_density_max 0.323
_refine_diff_density_min -0.419
_refine_ls_extinction_method none
_refine_ls_goodness_of_fit_ref 1.008
_refine_ls_hydrogen_treatment constr
_refine_ls_matrix_type full
_refine_ls_number_parameters 191
_refine_ls_number_reflns 2602
_refine_ls_number_restraints 26
_refine_ls_restrained_S_all 1.103
_refine_ls_R_factor_all 0.0404
_refine_ls_R_factor_gt 0.0342
_refine_ls_shift/su_max 0.000
_refine_ls_shift/su_mean 0.000
_refine_ls_structure_factor_coef Fsqd
_refine_ls_weighting_details 'calc w=1/[\s^2^(Fo^2^)+(0.0343P)^2^+4.7899P] where P=(Fo^2^+2Fc^2^)/3'
_refine_ls_weighting_scheme calc
_refine_ls_wR_factor_gt 0.0799
_refine_ls_wR_factor_ref 0.0843
_reflns_number_gt 2311
_reflns_number_total 2602
_reflns_threshold_expression >2\s(I)
_cod_data_source_file zq2207.cif
_cod_data_source_block I
_cod_original_sg_symbol_H-M 'C 2/c'
_cod_database_code 2238589
_cod_database_fobs_code 2238589

loop_
_symmetry_equiv_pos_as_xyz
'x, y, z'
'-x, y, -z+1/2'
'x+1/2, y+1/2, z'
'-x+1/2, y+1/2, -z+1/2'
'-x, -y, -z'
'x, -y, z-1/2'
'-x+1/2, -y+1/2, -z'
'x+1/2, -y+1/2, z-1/2'

loop_
_atom_site_type_symbol
_atom_site_label
_atom_site_fract_x
_atom_site_fract_y
_atom_site_fract_z
_atom_site_U_iso_or_equiv
_atom_site_adp_type
_atom_site_calc_flag
_atom_site_refinement_flags
_atom_site_occupancy
_atom_site_symmetry_multiplicity
_atom_site_disorder_assembly
_atom_site_disorder_group
Ni Ni1 0.0000 0.18120(3) 0.2500 0.02136(14) Uani d S 1 2 . .
S S1 0.0000 -0.02326(6) 0.2500 0.02110(19) Uani d S 1 2 . .
O O1 0.05906(10) 0.04723(12) 0.35253(14) 0.0273(4) Uani d . 1 1 . .
O O2 -0.05048(12) -0.08688(14) 0.28419(17) 0.0364(4) Uani d . 1 1 . .
O O3 -0.0543(5) -0.2918(4) 0.3137(6) 0.0602(19) Uani d PDU 0.50 1 A 2
H H3B -0.0440 -0.2379 0.2907 0.090 Uiso calc PR 0.50 1 A 2
O O3' -0.0830(5) -0.2955(5) 0.2536(7) 0.083(3) Uani d PDU 0.50 1 B 1
H H3'A -0.0580 -0.2399 0.2694 0.124 Uiso calc PR 0.50 1 B 1
N N1 0.08057(13) 0.19506(14) 0.18013(17) 0.0236(4) Uani d . 1 1 . .
N N2 0.09201(13) 0.28362(15) 0.37649(18) 0.0245(4) Uani d . 1 1 . .
C C1 0.07474(16) 0.14850(19) 0.0836(2) 0.0288(5) Uani d . 1 1 . .
H H1A 0.0310 0.1001 0.0411 0.035 Uiso calc R 1 1 . .
C C2 0.13188(18) 0.1696(2) 0.0438(2) 0.0358(6) Uani d . 1 1 . .
H H2A 0.1258 0.1360 -0.0244 0.043 Uiso calc R 1 1 . .
C C3 0.19674(17) 0.2399(2) 0.1056(2) 0.0373(6) Uani d . 1 1 . .
H H3A 0.2352 0.2542 0.0799 0.045 Uiso calc R 1 1 . .
C C4 0.20528(16) 0.2908(2) 0.2082(2) 0.0285(5) Uani d . 1 1 . .
C C5 0.27283(17) 0.3631(2) 0.2805(2) 0.0361(6) Uani d . 1 1 . .
H H5A 0.3117 0.3819 0.2569 0.043 Uiso calc R 1 1 . .
C C6 0.28081(17) 0.4044(2) 0.3826(2) 0.0340(6) Uani d . 1 1 . .
H H6A 0.3259 0.4503 0.4291 0.041 Uiso calc R 1 1 . .
C C7 0.22142(16) 0.37889(19) 0.4206(2) 0.0277(5) Uani d . 1 1 . .
C C8 0.22877(17) 0.41661(19) 0.5286(2) 0.0331(6) Uani d . 1 1 . .
H H8A 0.2738 0.4612 0.5796 0.040 Uiso calc R 1 1 . .
C C9 0.16923(19) 0.3871(2) 0.5578(2) 0.0363(6) Uani d . 1 1 . .
H H9A 0.1736 0.4110 0.6293 0.044 Uiso calc R 1 1 . .
C C10 0.10143(18) 0.32078(19) 0.4793(2) 0.0318(6) Uani d . 1 1 . .
H H10A 0.0611 0.3019 0.5003 0.038 Uiso calc R 1 1 . .
C C11 0.15246(15) 0.31125(16) 0.3486(2) 0.0218(5) Uani d . 1 1 . .
C C12 0.14502(14) 0.26499(17) 0.2415(2) 0.0223(5) Uani d . 1 1 . .
C C13 -0.0251(5) -0.3713(3) 0.2775(7) 0.133(3) Uani d PD 0.50 1 . 2
H H13 -0.0796 -0.3735 0.1972 0.160 Uiso calc PR 0.50 1 . 2
C C13' -0.0251(5) -0.3713(3) 0.2775(7) 0.133(3) Uani d PD 0.50 1 . 1
H H13A -0.0571 -0.4354 0.2556 0.160 Uiso calc PR 0.50 1 . 1
H H13B 0.0153 -0.3727 0.3657 0.160 Uiso calc PR 0.50 1 . 1
C C14 -0.0365(6) -0.4760(5) 0.3032(10) 0.088(3) Uani d PD 0.50 1 . .
H H14A -0.0732 -0.4774 0.3366 0.133 Uiso calc PR 0.50 1 . 2
H H14B 0.0193 -0.5050 0.3613 0.133 Uiso calc PR 0.50 1 . 2
H H14C -0.0631 -0.5151 0.2286 0.133 Uiso calc PR 0.50 1 . 2

loop_
_atom_site_aniso_label
_atom_site_aniso_U_11
_atom_site_aniso_U_22
_atom_site_aniso_U_33
_atom_site_aniso_U_12
_atom_site_aniso_U_13
_atom_site_aniso_U_23
Ni1 0.0205(2) 0.0205(2) 0.0254(2) 0.000 0.01365(18) 0.000
S1 0.0167(4) 0.0205(4) 0.0254(4) 0.000 0.0106(3) 0.000
O1 0.0222(8) 0.0259(9) 0.0246(8) 0.0005(7) 0.0059(7) -0.0006(7)
O2 0.0335(10) 0.0345(10) 0.0475(11) -0.0061(8) 0.0258(9) 0.0048(8)
O3 0.107(5) 0.034(3) 0.082(4) -0.010(3) 0.079(4) -0.009(3)
O3' 0.106(5) 0.054(4) 0.120(6) -0.040(4) 0.082(5) -0.040(4)
N1 0.0234(10) 0.0231(10) 0.0254(10) -0.0011(8) 0.0137(9) -0.0028(8)
N2 0.0265(10) 0.0228(10) 0.0283(10) 0.0005(8) 0.0172(9) -0.0009(8)
C1 0.0290(13) 0.0301(13) 0.0267(12) -0.0032(11) 0.0143(11) -0.0062(10)
C2 0.0384(15) 0.0460(16) 0.0288(13) -0.0028(13) 0.0216(12) -0.0084(12)
C3 0.0333(14) 0.0554(18) 0.0323(13) -0.0071(13) 0.0235(12) -0.0029(13)
C4 0.0251(12) 0.0357(13) 0.0259(12) -0.0036(11) 0.0142(10) 0.0011(10)
C5 0.0275(13) 0.0482(16) 0.0349(14) -0.0115(12) 0.0182(12) 0.0007(12)
C6 0.0260(13) 0.0388(15) 0.0318(13) -0.0122(11) 0.0114(11) -0.0031(11)
C7 0.0260(12) 0.0265(12) 0.0265(11) -0.0014(10) 0.0109(10) 0.0010(10)
C8 0.0334(14) 0.0293(13) 0.0295(13) -0.0051(11) 0.0117(11) -0.0068(11)
C9 0.0463(16) 0.0357(14) 0.0310(13) -0.0027(13) 0.0230(13) -0.0101(11)
C10 0.0374(14) 0.0315(13) 0.0338(13) -0.0017(11) 0.0239(12) -0.0050(11)
C11 0.0218(11) 0.0196(11) 0.0236(11) 0.0008(9) 0.0116(10) 0.0017(9)
C12 0.0197(11) 0.0228(11) 0.0240(11) 0.0011(9) 0.0112(9) 0.0020(9)
C13 0.227(7) 0.043(2) 0.242(7) -0.020(4) 0.201(7) -0.011(4)
C13' 0.227(7) 0.043(2) 0.242(7) -0.020(4) 0.201(7) -0.011(4)
C14 0.107(7) 0.040(4) 0.155(9) 0.000(4) 0.093(7) 0.001(5)

loop_
_atom_type_symbol
_atom_type_description
_atom_type_scat_dispersion_real
_atom_type_scat_dispersion_imag
_atom_type_scat_source
C C 0.0033 0.0016 'International Tables Vol C Tables 4.2.6.8 and 6.1.1.4'
H H 0.0000 0.0000 'International Tables Vol C Tables 4.2.6.8 and 6.1.1.4'
N N 0.0061 0.0033 'International Tables Vol C Tables 4.2.6.8 and 6.1.1.4'
O O 0.0106 0.0060 'International Tables Vol C Tables 4.2.6.8 and 6.1.1.4'
S S 0.1246 0.1234 'International Tables Vol C Tables 4.2.6.8 and 6.1.1.4'
Ni Ni 0.3393 1.1124 'International Tables Vol C Tables 4.2.6.8 and 6.1.1.4'

loop_
_geom_angle_atom_site_label_1
_geom_angle_atom_site_label_2
_geom_angle_atom_site_label_3
_geom_angle_site_symmetry_1
_geom_angle_site_symmetry_3
_geom_angle
N1 Ni1 N1 . 2 170.01(11)
N1 Ni1 N2 . . 80.09(7)
N1 Ni1 N2 2 . 93.46(7)
N1 Ni1 N2 . 2 93.46(7)
N1 Ni1 N2 2 2 80.09(7)
N2 Ni1 N2 . 2 100.15(11)
N1 Ni1 O1 . 2 92.43(7)
N1 Ni1 O1 2 2 95.86(7)
N2 Ni1 O1 . 2 162.12(7)
N2 Ni1 O1 2 2 96.48(7)
N1 Ni1 O1 . . 95.86(7)
N1 Ni1 O1 2 . 92.43(7)
N2 Ni1 O1 . . 96.48(7)
N2 Ni1 O1 2 . 162.12(7)
O1 Ni1 O1 2 . 67.95(9)
O2 S1 O2 2 . 110.65(16)
O2 S1 O1 2 . 110.20(10)
O2 S1 O1 . . 110.79(10)
O2 S1 O1 2 2 110.79(10)
O2 S1 O1 . 2 110.20(10)
O1 S1 O1 . 2 104.03(13)
S1 O1 Ni1 . . 94.01(8)
C13 O3 H3B . . 109.5
C1 N1 C12 . . 118.1(2)
C1 N1 Ni1 . . 128.99(17)
C12 N1 Ni1 . . 112.89(14)
C10 N2 C11 . . 117.4(2)
C10 N2 Ni1 . . 129.79(17)
C11 N2 Ni1 . . 112.70(14)
N1 C1 C2 . . 122.5(2)
N1 C1 H1A . . 118.8
C2 C1 H1A . . 118.8
C3 C2 C1 . . 119.5(2)
C3 C2 H2A . . 120.3
C1 C2 H2A . . 120.3
C2 C3 C4 . . 119.9(2)
C2 C3 H3A . . 120.0
C4 C3 H3A . . 120.0
C12 C4 C3 . . 116.7(2)
C12 C4 C5 . . 119.6(2)
C3 C4 C5 . . 123.6(2)
C6 C5 C4 . . 120.7(2)
C6 C5 H5A . . 119.6
C4 C5 H5A . . 119.6
C5 C6 C7 . . 121.3(2)
C5 C6 H6A . . 119.3
C7 C6 H6A . . 119.3
C11 C7 C8 . . 117.3(2)
C11 C7 C6 . . 119.1(2)
C8 C7 C6 . . 123.6(2)
C9 C8 C7 . . 119.3(2)
C9 C8 H8A . . 120.3
C7 C8 H8A . . 120.3
C8 C9 C10 . . 119.6(2)
C8 C9 H9A . . 120.2
C10 C9 H9A . . 120.2
N2 C10 C9 . . 123.0(2)
N2 C10 H10A . . 118.5
C9 C10 H10A . . 118.5
N2 C11 C7 . . 123.3(2)
N2 C11 C12 . . 116.9(2)
C7 C11 C12 . . 119.7(2)
N1 C12 C4 . . 123.4(2)
N1 C12 C11 . . 117.2(2)
C4 C12 C11 . . 119.4(2)
O3 C13 C13 . 2 129.8(4)
O3 C13 C14 . . 121.4(5)
C13 C13 C14 2 . 108.6(4)
O3 C13 H13 . . 91.5
C13 C13 H13 2 . 91.5
C14 C13 H13 . . 91.5
C13 C14 H14A . . 109.5
C13 C14 H14B . . 109.5
H14A C14 H14B . . 109.5
C13 C14 H14C . . 109.5
H14A C14 H14C . . 109.5
H14B C14 H14C . . 109.5

loop_
_geom_bond_atom_site_label_1
_geom_bond_atom_site_label_2
_geom_bond_site_symmetry_2
_geom_bond_distance
_geom_bond_publ_flag
Ni1 N1 . 2.0762(19) y
Ni1 N1 2 2.0762(19) ?
Ni1 N2 . 2.082(2) y
Ni1 N2 2 2.082(2) ?
Ni1 O1 2 2.1074(16) ?
Ni1 O1 . 2.1074(16) y
S1 O2 2 1.4587(17) ?
S1 O2 . 1.4587(17) y
S1 O1 . 1.4942(16) y
S1 O1 2 1.4942(16) ?
O3 C13 . 1.350(4) ?
O3 H3B . 0.8200 ?
O3' H3'A . 0.8200 ?
N1 C1 . 1.331(3) ?
N1 C12 . 1.356(3) ?
N2 C10 . 1.328(3) ?
N2 C11 . 1.362(3) ?
C1 C2 . 1.397(4) ?
C1 H1A . 0.9300 ?
C2 C3 . 1.365(4) ?
C2 H2A . 0.9300 ?
C3 C4 . 1.406(3) ?
C3 H3A . 0.9300 ?
C4 C12 . 1.401(3) ?
C4 C5 . 1.430(4) ?
C5 C6 . 1.350(4) ?
C5 H5A . 0.9300 ?
C6 C7 . 1.429(3) ?
C6 H6A . 0.9300 ?
C7 C11 . 1.403(3) ?
C7 C8 . 1.408(3) ?
C8 C9 . 1.364(4) ?
C8 H8A . 0.9300 ?
C9 C10 . 1.400(4) ?
C9 H9A . 0.9300 ?
C10 H10A . 0.9300 ?
C11 C12 . 1.439(3) ?
C13 C13 2 1.411(6) ?
C13 C14 . 1.444(7) ?
C13 H13 . 0.9800 ?
C14 H14A . 0.9600 ?
C14 H14B . 0.9600 ?
C14 H14C . 0.9600 ?

loop_
_geom_hbond_atom_site_label_D
_geom_hbond_atom_site_label_H
_geom_hbond_atom_site_label_A
_geom_hbond_distance_DH
_geom_hbond_distance_HA
_geom_hbond_distance_DA
_geom_hbond_angle_DHA
O3 H3B O2 0.82 1.97 2.705(6) 148.4
O3' H3'A O2 0.82 2.00 2.767(8) 154.8

loop_
_geom_torsion_atom_site_label_1
_geom_torsion_atom_site_label_2
_geom_torsion_atom_site_label_3
_geom_torsion_atom_site_label_4
_geom_torsion_site_symmetry_1
_geom_torsion
O2 S1 O1 Ni1 2 118.81(10)
O2 S1 O1 Ni1 . -118.40(9)
O1 S1 O1 Ni1 2 0.0
N1 Ni1 O1 S1 . -90.25(8)
N1 Ni1 O1 S1 2 95.34(8)
N2 Ni1 O1 S1 . -170.90(8)
N2 Ni1 O1 S1 2 30.8(3)
O1 Ni1 O1 S1 2 0.0
N2 Ni1 N1 C1 . 178.4(2)
N2 Ni1 N1 C1 2 -81.9(2)
O1 Ni1 N1 C1 2 14.7(2)
O1 Ni1 N1 C1 . 82.8(2)
N2 Ni1 N1 C12 . -4.41(15)
N2 Ni1 N1 C12 2 95.30(16)
O1 Ni1 N1 C12 2 -168.06(15)
O1 Ni1 N1 C12 . -99.98(15)
N1 Ni1 N2 C10 . -173.8(2)
N1 Ni1 N2 C10 2 13.9(2)
N2 Ni1 N2 C10 2 94.4(2)
O1 Ni1 N2 C10 2 -107.5(3)
O1 Ni1 N2 C10 . -78.9(2)
N1 Ni1 N2 C11 . 3.16(15)
N1 Ni1 N2 C11 2 -169.16(16)
N2 Ni1 N2 C11 2 -88.62(15)
O1 Ni1 N2 C11 2 69.5(3)
O1 Ni1 N2 C11 . 98.00(15)
C12 N1 C1 C2 . -0.4(4)
Ni1 N1 C1 C2 . 176.71(19)
N1 C1 C2 C3 . 0.4(4)
C1 C2 C3 C4 . -0.3(4)
C2 C3 C4 C12 . 0.2(4)
C2 C3 C4 C5 . 178.0(3)
C12 C4 C5 C6 . 2.1(4)
C3 C4 C5 C6 . -175.7(3)
C4 C5 C6 C7 . -1.2(4)
C5 C6 C7 C11 . -1.4(4)
C5 C6 C7 C8 . 177.5(3)
C11 C7 C8 C9 . -0.6(4)
C6 C7 C8 C9 . -179.4(2)
C7 C8 C9 C10 . -0.6(4)
C11 N2 C10 C9 . 0.9(4)
Ni1 N2 C10 C9 . 177.70(19)
C8 C9 C10 N2 . 0.5(4)
C10 N2 C11 C7 . -2.2(3)
Ni1 N2 C11 C7 . -179.53(18)
C10 N2 C11 C12 . 175.8(2)
Ni1 N2 C11 C12 . -1.5(2)
C8 C7 C11 N2 . 2.1(3)
C6 C7 C11 N2 . -179.0(2)
C8 C7 C11 C12 . -175.9(2)
C6 C7 C11 C12 . 3.0(3)
C1 N1 C12 C4 . 0.3(3)
Ni1 N1 C12 C4 . -177.28(18)
C1 N1 C12 C11 . -177.4(2)
Ni1 N1 C12 C11 . 5.0(2)
C3 C4 C12 N1 . -0.2(4)
C5 C4 C12 N1 . -178.1(2)
C3 C4 C12 C11 . 177.5(2)
C5 C4 C12 C11 . -0.4(4)
N2 C11 C12 N1 . -2.4(3)
C7 C11 C12 N1 . 175.7(2)
N2 C11 C12 C4 . 179.8(2)
C7 C11 C12 C4 . -2.1(3)
